data_7228706
loop_
_publ_author_name
'Macedi, Eleonora'
'Meli, Alessandra'
'De Riccardis, Francesco'
'Rossi, Patrizia'
'smith, vincent'
'Barbour, Len'
'Izzo, Irene'
'Tedesco, Consiglia'

_publ_section_title
;
 Molecular recognition and solvatomorphism in a cyclic peptoid. Formation
 of a stable 1D porous framework.
;
_journal_name_full CrystEngComm
_journal_paper_doi 10.1039/C7CE01077J
_journal_year 2017
_chemical_formula_moiety 'C30 H38 N6 O8'
_chemical_formula_sum 'C30 H38 N6 O8'
_chemical_formula_weight 610.66
_space_group_crystal_system triclinic
_space_group_IT_number 2
_space_group_name_Hall '-P 1'
_space_group_name_H-M_alt 'P -1'
_symmetry_space_group_name_Hall '-P 1'
_symmetry_space_group_name_H-M 'P -1'
_atom_sites_solution_hydrogens geom
_audit_creation_method SHELXL-2014/7
_audit_update_record
;
2017-04-25 deposited with the CCDC.
2017-07-20 downloaded from the CCDC.
;
_cell_angle_alpha 67.884(7)
_cell_angle_beta 86.630(7)
_cell_angle_gamma 68.351(8)
_cell_formula_units_Z 1
_cell_length_a 8.5875(8)
_cell_length_b 10.3508(8)
_cell_length_c 10.6762(8)
_cell_measurement_reflns_used 2403
_cell_measurement_temperature 100(2)
_cell_measurement_theta_max 25.7160
_cell_measurement_theta_min 4.8450
_cell_volume 813.60(13)
_computing_cell_refinement 'CrysAlisPro 1.171.38.41r (Rigaku OD, 2015)'
_computing_data_collection 'CrysAlisPro 1.171.38.41r (Rigaku OD, 2015)'
_computing_data_reduction 'CrysAlisPro 1.171.38.41r (Rigaku OD, 2015)'
_computing_structure_refinement 'SHELXL-2014/7 (Sheldrick, 2014)'
_computing_structure_solution SIR2014/14.10
_diffrn_ambient_temperature 100(2)
_diffrn_detector 'CCD plate'
_diffrn_detector_area_resol_mean 16.4547
_diffrn_detector_type Sapphire3
_diffrn_measured_fraction_theta_full 0.981
_diffrn_measured_fraction_theta_max 0.816
_diffrn_measurement_device 'four-circle diffractometer'
_diffrn_measurement_device_type 'Xcalibur, Sapphire3'
_diffrn_radiation_monochromator graphite
_diffrn_radiation_type MoK\a
_diffrn_radiation_wavelength 0.71073
_diffrn_reflns_av_R_equivalents 0.0401
_diffrn_reflns_av_unetI/netI 0.0697
_diffrn_reflns_Laue_measured_fraction_full 0.981
_diffrn_reflns_Laue_measured_fraction_max 0.816
_diffrn_reflns_limit_h_max 11
_diffrn_reflns_limit_h_min -10
_diffrn_reflns_limit_k_max 13
_diffrn_reflns_limit_k_min -12
_diffrn_reflns_limit_l_max 12
_diffrn_reflns_limit_l_min -12
_diffrn_reflns_number 8314
_diffrn_reflns_point_group_measured_fraction_full 0.981
_diffrn_reflns_point_group_measured_fraction_max 0.816
_diffrn_reflns_theta_full 25.000
_diffrn_reflns_theta_max 27.589
_diffrn_reflns_theta_min 4.248
_diffrn_source 'fine-focus sealed X-ray tube'
_exptl_absorpt_coefficient_mu 0.092
_exptl_absorpt_correction_T_max 1.00000
_exptl_absorpt_correction_T_min 0.95852
_exptl_absorpt_correction_type multi-scan
_exptl_absorpt_process_details
;
CrysAlisPro 1.171.38.41r (Rigaku Oxford Diffraction, 2015)
Empirical absorption correction using spherical harmonics,
 implemented in SCALE3 ABSPACK scaling algorithm.
;
_exptl_crystal_colour white
_exptl_crystal_density_diffrn 1.246
_exptl_crystal_description plate
_exptl_crystal_F_000 324
_exptl_crystal_size_max 0.35
_exptl_crystal_size_mid 0.35
_exptl_crystal_size_min 0.15
_refine_diff_density_max 0.230
_refine_diff_density_min -0.211
_refine_diff_density_rms 0.046
_refine_ls_extinction_method none
_refine_ls_goodness_of_fit_ref 1.020
_refine_ls_hydrogen_treatment constr
_refine_ls_matrix_type full
_refine_ls_number_parameters 199
_refine_ls_number_reflns 3081
_refine_ls_number_restraints 0
_refine_ls_restrained_S_all 1.020
_refine_ls_R_factor_all 0.0870
_refine_ls_R_factor_gt 0.0492
_refine_ls_shift/su_max 0.000
_refine_ls_shift/su_mean 0.000
_refine_ls_structure_factor_coef Fsqd
_refine_ls_weighting_details 'w=1/[\s^2^(Fo^2^)+(0.0472P)^2^] where P=(Fo^2^+2Fc^2^)/3'
_refine_ls_weighting_scheme calc
_refine_ls_wR_factor_gt 0.0971
_refine_ls_wR_factor_ref 0.1099
_reflns_Friedel_coverage 0.000
_reflns_number_gt 2051
_reflns_number_total 3081
_reflns_threshold_expression 'I > 2\s(I)'
_cod_data_source_file c7ce01077j2.cif
_cod_data_source_block Form_1F
_cod_database_code 7228706
_shelx_shelxl_version_number 2014/7
_shelx_space_group_comment
;
The symmetry employed for this shelxl refinement is uniquely defined
by the following loop, which should always be used as a source of
symmetry information in preference to the above space-group names.
They are only intended as comments.
;

loop_
_space_group_symop_operation_xyz
'x, y, z'
'-x, -y, -z'

loop_
_atom_site_label
_atom_site_type_symbol
_atom_site_fract_x
_atom_site_fract_y
_atom_site_fract_z
_atom_site_U_iso_or_equiv
_atom_site_adp_type
_atom_site_occupancy
_atom_site_site_symmetry_order
_atom_site_calc_flag
_atom_site_refinement_flags_posn
_atom_site_refinement_flags_adp
O1 O 0.43426(17) 0.37719(15) 0.61897(14) 0.0249(3) Uani 1 1 d . .
N1 N 0.6528(2) 0.09288(18) 0.65905(16) 0.0225(4) Uani 1 1 d . .
C1 C 0.5435(3) 0.3197(2) 0.7147(2) 0.0223(5) Uani 1 1 d . .
O2 O 0.68641(18) 0.09339(15) 0.44658(14) 0.0297(4) Uani 1 1 d . .
N2 N 0.8305(2) 0.30126(18) 0.36223(16) 0.0215(4) Uani 1 1 d . .
C2 C 0.6634(3) 0.1560(2) 0.7575(2) 0.0237(5) Uani 1 1 d . .
H2A H 0.7801 0.1495 0.7683 0.028 Uiso 1 1 calc R U
H2B H 0.6364 0.0959 0.8465 0.028 Uiso 1 1 calc R U
O3 O 0.75016(17) 0.44863(15) 0.14080(14) 0.0284(4) Uani 1 1 d . .
N3 N 0.4336(2) 0.59856(18) 0.22087(16) 0.0214(4) Uani 1 1 d . .
C3 C 0.5452(3) 0.0054(2) 0.6847(2) 0.0286(5) Uani 1 1 d . .
H3A H 0.4284 0.0699 0.6897 0.034 Uiso 1 1 calc R U
H3B H 0.5447 -0.0260 0.6079 0.034 Uiso 1 1 calc R U
O4 O 0.06461(17) 0.72966(17) 0.19421(15) 0.0344(4) Uani 1 1 d . .
C4 C 0.6021(3) -0.1282(2) 0.8110(2) 0.0274(5) Uani 1 1 d . .
C5 C 0.6454(3) -0.2377(3) 0.9107(2) 0.0337(6) Uani 1 1 d . .
H5 H 0.6804 -0.3262 0.9912 0.040 Uiso 1 1 calc R U
C6 C 0.7057(2) 0.1384(2) 0.5326(2) 0.0234(5) Uani 1 1 d . .
C7 C 0.7930(3) 0.2504(2) 0.5028(2) 0.0239(5) Uani 1 1 d . .
H7A H 0.7194 0.3382 0.5230 0.029 Uiso 1 1 calc R U
H7B H 0.8988 0.2021 0.5629 0.029 Uiso 1 1 calc R U
C8 C 1.0062(3) 0.2457(2) 0.3348(2) 0.0276(5) Uani 1 1 d . .
H8A H 1.0134 0.2834 0.2355 0.033 Uiso 1 1 calc R U
H8B H 1.0503 0.1345 0.3699 0.033 Uiso 1 1 calc R U
C9 C 1.1103(3) 0.2935(2) 0.3979(2) 0.0296(5) Uani 1 1 d . .
C10 C 1.1909(3) 0.3320(3) 0.4514(2) 0.0401(6) Uani 1 1 d . .
H10 H 1.2560 0.3631 0.4945 0.048 Uiso 1 1 calc R U
C11 C 0.7122(3) 0.3972(2) 0.2576(2) 0.0217(5) Uani 1 1 d . .
C12 C 0.5281(2) 0.4371(2) 0.2829(2) 0.0227(5) Uani 1 1 d . .
H12A H 0.4793 0.3849 0.2454 0.027 Uiso 1 1 calc R U
H12B H 0.5184 0.4018 0.3820 0.027 Uiso 1 1 calc R U
C13 C 0.3228(3) 0.6595(2) 0.0966(2) 0.0241(5) Uani 1 1 d . .
H13A H 0.3810 0.6081 0.0357 0.029 Uiso 1 1 calc R U
H13B H 0.3031 0.7676 0.0496 0.029 Uiso 1 1 calc R U
C14 C 0.1551(3) 0.6431(2) 0.1188(2) 0.0281(5) Uani 1 1 d . .
H14A H 0.0911 0.6788 0.0303 0.034 Uiso 1 1 calc R U
H14B H 0.1720 0.5360 0.1692 0.034 Uiso 1 1 calc R U
C15 C -0.1016(3) 0.7310(3) 0.2091(3) 0.0458(7) Uani 1 1 d . .
H15A H -0.1596 0.7918 0.2617 0.069 Uiso 1 1 calc R U
H15B H -0.1630 0.7743 0.1193 0.069 Uiso 1 1 calc R U
H15C H -0.0967 0.6279 0.2568 0.069 Uiso 1 1 calc R U

loop_
_atom_site_aniso_label
_atom_site_aniso_U_11
_atom_site_aniso_U_22
_atom_site_aniso_U_33
_atom_site_aniso_U_23
_atom_site_aniso_U_13
_atom_site_aniso_U_12
O1 0.0222(9) 0.0268(8) 0.0259(8) -0.0105(7) -0.0020(7) -0.0083(7)
N1 0.0263(11) 0.0194(9) 0.0250(10) -0.0107(8) 0.0029(8) -0.0100(9)
C1 0.0223(13) 0.0252(11) 0.0220(11) -0.0097(10) 0.0054(9) -0.0117(11)
O2 0.0374(10) 0.0292(8) 0.0292(9) -0.0159(7) 0.0024(7) -0.0147(8)
N2 0.0169(10) 0.0236(9) 0.0228(10) -0.0091(8) 0.0013(8) -0.0059(9)
C2 0.0248(13) 0.0221(11) 0.0241(11) -0.0098(9) 0.0024(9) -0.0077(11)
O3 0.0287(9) 0.0289(8) 0.0239(8) -0.0105(7) 0.0049(7) -0.0069(8)
N3 0.0201(10) 0.0208(9) 0.0233(9) -0.0102(8) 0.0000(8) -0.0055(9)
C3 0.0288(14) 0.0245(12) 0.0330(13) -0.0081(10) -0.0002(10) -0.0129(11)
O4 0.0224(9) 0.0500(10) 0.0400(10) -0.0280(8) 0.0071(7) -0.0129(8)
C4 0.0287(14) 0.0275(13) 0.0321(13) -0.0148(11) 0.0055(10) -0.0142(11)
C5 0.0406(16) 0.0320(13) 0.0314(13) -0.0098(12) 0.0033(11) -0.0191(13)
C6 0.0210(13) 0.0196(11) 0.0274(12) -0.0090(10) -0.0011(9) -0.0047(10)
C7 0.0237(13) 0.0248(11) 0.0244(12) -0.0097(10) 0.0006(9) -0.0098(11)
C8 0.0199(13) 0.0285(12) 0.0329(13) -0.0141(10) 0.0013(10) -0.0050(11)
C9 0.0221(13) 0.0343(13) 0.0275(13) -0.0091(11) 0.0043(10) -0.0083(12)
C10 0.0353(15) 0.0569(17) 0.0352(14) -0.0174(13) 0.0056(11) -0.0255(14)
C11 0.0245(13) 0.0176(11) 0.0245(12) -0.0104(9) 0.0024(10) -0.0073(10)
C12 0.0214(13) 0.0205(11) 0.0242(11) -0.0080(9) -0.0011(9) -0.0060(10)
C13 0.0247(13) 0.0267(12) 0.0213(11) -0.0111(10) 0.0008(9) -0.0078(11)
C14 0.0247(13) 0.0345(13) 0.0268(12) -0.0166(11) -0.0003(10) -0.0075(11)
C15 0.0233(15) 0.0708(19) 0.0528(17) -0.0343(15) 0.0083(12) -0.0178(14)

loop_
_atom_type_symbol
_atom_type_description
_atom_type_scat_dispersion_real
_atom_type_scat_dispersion_imag
_atom_type_scat_source
C C 0.0033 0.0016 'International Tables Vol C Tables 4.2.6.8 and 6.1.1.4'
H H 0.0000 0.0000 'International Tables Vol C Tables 4.2.6.8 and 6.1.1.4'
N N 0.0061 0.0033 'International Tables Vol C Tables 4.2.6.8 and 6.1.1.4'
O O 0.0106 0.0060 'International Tables Vol C Tables 4.2.6.8 and 6.1.1.4'

loop_
_geom_angle_atom_site_label_1
_geom_angle_atom_site_label_2
_geom_angle_atom_site_label_3
_geom_angle
_geom_angle_site_symmetry_1
_geom_angle_site_symmetry_3
C6 N1 C2 122.66(15) . .
C6 N1 C3 118.02(16) . .
C2 N1 C3 117.63(16) . .
O1 C1 N3 121.09(19) . 2_666
O1 C1 C2 120.72(17) . .
N3 C1 C2 118.09(18) 2_666 .
C11 N2 C7 123.44(17) . .
C11 N2 C8 119.12(16) . .
C7 N2 C8 117.43(17) . .
N1 C2 C1 112.12(17) . .
C1 N3 C12 115.68(17) 2_666 .
C1 N3 C13 125.16(17) 2_666 .
C12 N3 C13 119.16(15) . .
C4 C3 N1 112.19(17) . .
C14 O4 C15 112.08(15) . .
C5 C4 C3 177.8(2) . .
O2 C6 N1 122.84(17) . .
O2 C6 C7 120.79(18) . .
N1 C6 C7 116.37(17) . .
N2 C7 C6 111.72(16) . .
N2 C8 C9 111.94(16) . .
C10 C9 C8 178.1(2) . .
O3 C11 N2 121.63(18) . .
O3 C11 C12 119.19(19) . .
N2 C11 C12 119.12(17) . .
N3 C12 C11 111.59(15) . .
N3 C13 C14 114.49(16) . .
O4 C14 C13 108.61(15) . .

loop_
_geom_bond_atom_site_label_1
_geom_bond_atom_site_label_2
_geom_bond_distance
_geom_bond_site_symmetry_2
O1 C1 1.233(2) .
N1 C6 1.363(2) .
N1 C2 1.453(2) .
N1 C3 1.466(2) .
C1 N3 1.343(2) 2_666
C1 C2 1.525(3) .
O2 C6 1.218(2) .
N2 C11 1.349(2) .
N2 C7 1.451(2) .
N2 C8 1.458(2) .
O3 C11 1.235(2) .
N3 C1 1.343(2) 2_666
N3 C12 1.456(2) .
N3 C13 1.463(2) .
C3 C4 1.465(3) .
O4 C14 1.418(2) .
O4 C15 1.422(2) .
C4 C5 1.176(3) .
C6 C7 1.530(2) .
C8 C9 1.465(3) .
C9 C10 1.177(3) .
C11 C12 1.515(3) .
C13 C14 1.506(3) .
